data_1533838
loop_
_publ_author_name
'Vashook, V.'
'Vasylechko, L.'
'Zosel, J.'
'Guth, U.'

_publ_section_title
;
 Synthesis, crystal structure and transport properties of La1-x Cax Cr0.5
 Ti0.5 O3-d
;
_journal_name_full 'Solid State Ionics'
_journal_page_first 279
_journal_page_last 292
_journal_volume 159
_journal_year 2003
_chemical_formula_sum 'Ca0.7 Cr0.5 La0.3 O3 Ti0.5'
_chemical_name_systematic '(La0.3 Ca0.7) (Cr0.5 Ti0.5 O3)'
_space_group_IT_number 62
_symmetry_space_group_name_Hall '-P 2c 2ab'
_symmetry_space_group_name_H-M 'P b n m'
_cell_angle_alpha 90
_cell_angle_beta 90
_cell_angle_gamma 90
_cell_formula_units_Z 4
_cell_length_a 5.4079
_cell_length_b 5.4319
_cell_length_c 7.6576
_cell_volume 224.943
_citation_journal_id_ASTM SSIOD3
_cod_data_source_file Vashook_SSIOD3_2003_909.cif
_cod_data_source_block Ca0.7Cr0.5La0.3O3Ti0.5
_cod_original_cell_volume 224.9433
_cod_original_sg_symbol_Hall '-P 2ac 2n (z,x,y)'
_cod_database_code 1533838

loop_
_symmetry_equiv_pos_as_xyz
x,y,z
x+1/2,-y+1/2,-z
-x+1/2,y+1/2,-z+1/2
-x,-y,z+1/2
-x,-y,-z
-x-1/2,y-1/2,z
x-1/2,-y-1/2,z-1/2
x,y,-z-1/2

loop_
_atom_site_label
_atom_site_type_symbol
_atom_site_fract_x
_atom_site_fract_y
_atom_site_fract_z
_atom_site_occupancy
_atom_site_U_iso_or_equiv
O1 O-2 0.068 0.4884 0.25 1 0.0
Ca1 Ca+2 -0.004 0.0227 0.25 0.7 0.0
Ti1 Ti+4 0.5 0 0 0.5 0.0
Cr1 Cr+3 0.5 0 0 0.5 0.0
La1 La+3 -0.004 0.0227 0.25 0.3 0.0
O2 O-2 0.214 0.216 0.5312 1 0.0
